data_2216764
loop_
_publ_author_name
'Jasinski, Jerry P.'
'Butcher, Ray J.'
'Narayana, B.'
'Swamy, M. T.'
'Yathirajan, H. S.'

_publ_section_title (6<i>Z</i>)-3-Diethylamino-6-(3-hydroxyanilinomethylene)cyclohexa-2,4-dien-1-one
_journal_coeditor_code SJ2389
_journal_issue 12
_journal_name_full 'Acta Crystallographica Section E'
_journal_page_first o4566
_journal_page_last o4567
_journal_paper_doi 10.1107/S1600536807053652
_journal_volume 63
_journal_year 2007
_chemical_formula_iupac 'C17 H20 N2 O2'
_chemical_formula_moiety 'C17 H20 N2 O2'
_chemical_formula_sum 'C17 H20 N2 O2'
_chemical_formula_weight 284.35
_chemical_name_systematic
;
(6Z)-3-Diethylamino-6-(3-hydroxyanilinomethylene)cyclohexa-2,4-dien-1-one
;
_space_group_IT_number 14
_symmetry_cell_setting monoclinic
_symmetry_space_group_name_Hall '-P 2yab'
_symmetry_space_group_name_H-M 'P 1 21/a 1'
_atom_sites_solution_hydrogens geom
_atom_sites_solution_primary direct
_atom_sites_solution_secondary difmap
_cell_angle_alpha 90.00
_cell_angle_beta 94.149(9)
_cell_angle_gamma 90.00
_cell_formula_units_Z 4
_cell_length_a 7.4780(6)
_cell_length_b 15.822(2)
_cell_length_c 12.6372(13)
_cell_measurement_reflns_used 3116
_cell_measurement_temperature 296
_cell_measurement_theta_max 32.5001
_cell_measurement_theta_min 4.8041
_cell_volume 1491.3(3)
_computing_cell_refinement 'CrysAlisPro (Oxford Diffraction, 2007)'
_computing_data_collection 'CrysAlisPro (Oxford Diffraction, 2007)'
_computing_data_reduction 'CrysAlisPro (Oxford Diffraction, 2007)'
_computing_molecular_graphics 'SHELXTL (Bruker, 2000)'
_computing_publication_material 'SHELXTL (Bruker, 2000)'
_computing_structure_refinement 'SHELXL97 (Sheldrick, 1997)'
_computing_structure_solution 'SHELXS97 (Sheldrick, 1997)'
_diffrn_ambient_temperature 296
_diffrn_detector_area_resol_mean 10.5081
_diffrn_measured_fraction_theta_full 0.984
_diffrn_measured_fraction_theta_max 0.888
_diffrn_measurement_device_type 'Oxford Diffraction Gemini'
_diffrn_measurement_method '\f and \w scans'
_diffrn_radiation_monochromator graphite
_diffrn_radiation_source 'fine-focus sealed tube'
_diffrn_radiation_type MoK\a
_diffrn_radiation_wavelength 0.71073
_diffrn_reflns_av_R_equivalents 0.0582
_diffrn_reflns_av_sigmaI/netI 0.1104
_diffrn_reflns_limit_h_max 11
_diffrn_reflns_limit_h_min -11
_diffrn_reflns_limit_k_max 22
_diffrn_reflns_limit_k_min -22
_diffrn_reflns_limit_l_max 19
_diffrn_reflns_limit_l_min -19
_diffrn_reflns_number 13075
_diffrn_reflns_theta_full 25.00
_diffrn_reflns_theta_max 32.60
_diffrn_reflns_theta_min 4.83
_diffrn_standards_decay_% <2
_diffrn_standards_number 0
_exptl_absorpt_coefficient_mu 0.084
_exptl_absorpt_correction_T_max 1.00000
_exptl_absorpt_correction_T_min 0.82658
_exptl_absorpt_correction_type multi-scan
_exptl_absorpt_process_details '(CrysAlis RED; Oxford Diffraction, 2007)'
_exptl_crystal_colour 'pale yellow'
_exptl_crystal_density_diffrn 1.266
_exptl_crystal_density_method 'not measured'
_exptl_crystal_description chunk
_exptl_crystal_F_000 608
_exptl_crystal_size_max 0.55
_exptl_crystal_size_mid 0.43
_exptl_crystal_size_min 0.27
_refine_diff_density_max 0.373
_refine_diff_density_min -0.191
_refine_ls_extinction_method none
_refine_ls_goodness_of_fit_ref 1.019
_refine_ls_hydrogen_treatment constr
_refine_ls_matrix_type full
_refine_ls_number_parameters 201
_refine_ls_number_reflns 4836
_refine_ls_number_restraints 0
_refine_ls_restrained_S_all 1.019
_refine_ls_R_factor_all 0.2058
_refine_ls_R_factor_gt 0.0826
_refine_ls_shift/su_max 0.004
_refine_ls_shift/su_mean 0.000
_refine_ls_structure_factor_coef Fsqd
_refine_ls_weighting_details 'calc w = 1/[\s^2^(Fo^2^)+(0.1294P)^2^] where P=(Fo^2^+2Fc^2^)/3'
_refine_ls_weighting_scheme calc
_refine_ls_wR_factor_gt 0.2054
_refine_ls_wR_factor_ref 0.2699
_reflns_number_gt 1828
_reflns_number_total 4836
_reflns_threshold_expression I>2\s(I)
_cod_data_source_file sj2389.cif
_cod_data_source_block I
_cod_original_sg_symbol_H-M 'P 21/a'
_cod_database_code 2216764
_cod_database_fobs_code 2216764

loop_
_symmetry_equiv_pos_as_xyz
'x, y, z'
'-x+1/2, y+1/2, -z'
'-x, -y, -z'
'x-1/2, -y-1/2, z'

loop_
_atom_site_type_symbol
_atom_site_label
_atom_site_fract_x
_atom_site_fract_y
_atom_site_fract_z
_atom_site_U_iso_or_equiv
_atom_site_adp_type
_atom_site_calc_flag
_atom_site_refinement_flags
_atom_site_occupancy
_atom_site_disorder_assembly
_atom_site_disorder_group
O O1 -0.7397(2) 0.07199(13) 1.24994(15) 0.0716(6) Uani d . 1 . .
H H1B -0.7597 0.0388 1.2007 0.107 Uiso calc R 1 . .
O O2 -0.17605(19) 0.04039(11) 0.89295(12) 0.0577(5) Uani d . 1 . .
N N1 -0.1930(2) 0.10814(12) 1.07924(14) 0.0480(5) Uani d . 1 . .
H H1A -0.2386 0.0746 1.0310 0.058 Uiso calc R 1 . .
N N2 0.3053(3) 0.11735(17) 0.68516(17) 0.0750(7) Uani d . 1 . .
C C1 -0.5685(3) 0.09987(15) 1.25042(18) 0.0511(6) Uani d . 1 . .
C C2 -0.4974(3) 0.14220(17) 1.3390(2) 0.0617(7) Uani d . 1 . .
H H2A -0.5665 0.1500 1.3965 0.074 Uiso calc R 1 . .
C C3 -0.3255(3) 0.17289(19) 1.3430(2) 0.0713(8) Uani d . 1 . .
H H3A -0.2794 0.2013 1.4034 0.086 Uiso calc R 1 . .
C C4 -0.2198(3) 0.16219(19) 1.2589(2) 0.0655(7) Uani d . 1 . .
H H4A -0.1033 0.1831 1.2620 0.079 Uiso calc R 1 . .
C C5 -0.2913(3) 0.11953(14) 1.16938(17) 0.0451(5) Uani d . 1 . .
C C6 -0.4639(3) 0.08804(14) 1.16547(17) 0.0474(6) Uani d . 1 . .
H H6A -0.5101 0.0589 1.1057 0.057 Uiso calc R 1 . .
C C7 -0.0377(3) 0.14383(15) 1.06111(18) 0.0496(6) Uani d . 1 . .
H H7A 0.0181 0.1776 1.1139 0.060 Uiso calc R 1 . .
C C8 0.0459(3) 0.13346(14) 0.96764(17) 0.0456(5) Uani d . 1 . .
C C9 0.2103(3) 0.17529(17) 0.9547(2) 0.0616(7) Uani d . 1 A .
H H9A 0.2616 0.2076 1.0104 0.074 Uiso calc R 1 . .
C C10 0.2951(3) 0.16995(19) 0.8644(2) 0.0684(8) Uani d . 1 . .
H H10A 0.4025 0.1987 0.8589 0.082 Uiso calc R 1 A .
C C11 0.2219(3) 0.12066(16) 0.77704(18) 0.0533(6) Uani d . 1 A .
C C12 0.0630(3) 0.07688(15) 0.78963(17) 0.0499(6) Uani d . 1 . .
H H12A 0.0153 0.0433 0.7341 0.060 Uiso calc R 1 A .
C C13 -0.0277(3) 0.08148(14) 0.88289(17) 0.0451(5) Uani d . 1 A .
C C14A 0.4495(4) 0.1786(2) 0.6598(3) 0.0623(12) Uani d P 0.766(8) A 1
H H14A 0.4271 0.1989 0.5876 0.075 Uiso calc PR 0.766(8) A 1
H H14B 0.4483 0.2268 0.7072 0.075 Uiso calc PR 0.766(8) A 1
C C15A 0.6271(5) 0.1367(4) 0.6718(4) 0.1014(19) Uani d P 0.766(8) A 1
H H15A 0.7188 0.1767 0.6574 0.152 Uiso calc PR 0.766(8) A 1
H H15B 0.6294 0.0905 0.6228 0.152 Uiso calc PR 0.766(8) A 1
H H15C 0.6480 0.1159 0.7430 0.152 Uiso calc PR 0.766(8) A 1
C C14B 0.5209(15) 0.1174(9) 0.6931(10) 0.0623(12) Uani d P 0.234(8) A 2
H H14C 0.5708 0.1167 0.7661 0.075 Uiso calc PR 0.234(8) A 2
H H14D 0.5689 0.0704 0.6548 0.075 Uiso calc PR 0.234(8) A 2
C C15B 0.5501(19) 0.1965(12) 0.6427(15) 0.1014(19) Uani d P 0.234(8) A 2
H H15D 0.6761 0.2040 0.6356 0.152 Uiso calc PR 0.234(8) A 2
H H15E 0.5066 0.2415 0.6848 0.152 Uiso calc PR 0.234(8) A 2
H H15F 0.4873 0.1971 0.5737 0.152 Uiso calc PR 0.234(8) A 2
C C16 0.2402(3) 0.06431(19) 0.5966(2) 0.0686(8) Uani d . 1 A .
H H16A 0.1915 0.0126 0.6240 0.082 Uiso calc R 1 . .
H H16B 0.3401 0.0492 0.5556 0.082 Uiso calc R 1 . .
C C17 0.0984(4) 0.1068(2) 0.5251(2) 0.0825(9) Uani d . 1 . .
H H17A 0.0794 0.0752 0.4604 0.124 Uiso calc R 1 A .
H H17B 0.1366 0.1631 0.5092 0.124 Uiso calc R 1 . .
H H17C -0.0114 0.1094 0.5599 0.124 Uiso calc R 1 . .

loop_
_atom_site_aniso_label
_atom_site_aniso_U_11
_atom_site_aniso_U_22
_atom_site_aniso_U_33
_atom_site_aniso_U_12
_atom_site_aniso_U_13
_atom_site_aniso_U_23
O1 0.0535(10) 0.0900(15) 0.0739(12) -0.0143(9) 0.0228(8) -0.0231(10)
O2 0.0493(9) 0.0725(12) 0.0530(9) -0.0226(8) 0.0151(7) -0.0032(8)
N1 0.0441(9) 0.0575(12) 0.0431(10) -0.0080(9) 0.0086(7) -0.0054(9)
N2 0.0532(11) 0.1144(19) 0.0599(13) -0.0330(12) 0.0211(9) -0.0154(13)
C1 0.0454(12) 0.0495(14) 0.0588(14) -0.0043(10) 0.0067(10) -0.0068(11)
C2 0.0662(16) 0.0635(17) 0.0575(14) 0.0039(13) 0.0194(12) -0.0164(13)
C3 0.0636(16) 0.091(2) 0.0596(15) -0.0096(14) 0.0055(12) -0.0296(15)
C4 0.0516(13) 0.0794(19) 0.0659(15) -0.0145(13) 0.0072(11) -0.0186(14)
C5 0.0497(11) 0.0401(12) 0.0461(11) -0.0013(10) 0.0069(9) -0.0014(10)
C6 0.0493(11) 0.0503(13) 0.0436(11) -0.0060(10) 0.0110(9) -0.0108(10)
C7 0.0440(12) 0.0531(14) 0.0511(12) -0.0028(10) 0.0000(9) 0.0023(11)
C8 0.0378(10) 0.0518(13) 0.0474(12) -0.0039(10) 0.0053(9) 0.0050(10)
C9 0.0496(13) 0.0783(18) 0.0561(14) -0.0193(13) -0.0019(11) -0.0089(13)
C10 0.0446(12) 0.093(2) 0.0675(16) -0.0293(13) 0.0037(11) 0.0005(15)
C11 0.0409(11) 0.0651(16) 0.0542(13) -0.0123(11) 0.0059(9) 0.0013(12)
C12 0.0433(11) 0.0593(15) 0.0477(12) -0.0139(10) 0.0079(9) -0.0013(11)
C13 0.0366(10) 0.0475(13) 0.0513(12) -0.0020(9) 0.0048(9) 0.0075(10)
C14A 0.046(2) 0.075(3) 0.068(2) -0.0068(16) 0.0144(15) 0.0042(17)
C15A 0.037(2) 0.122(4) 0.145(4) -0.001(2) 0.008(2) 0.017(3)
C14B 0.046(2) 0.075(3) 0.068(2) -0.0068(16) 0.0144(15) 0.0042(17)
C15B 0.037(2) 0.122(4) 0.145(4) -0.001(2) 0.008(2) 0.017(3)
C16 0.0639(15) 0.077(2) 0.0674(17) -0.0133(14) 0.0226(13) -0.0083(15)
C17 0.0799(19) 0.095(2) 0.0738(19) -0.0132(17) 0.0118(15) -0.0002(17)

loop_
_atom_type_symbol
_atom_type_description
_atom_type_scat_dispersion_real
_atom_type_scat_dispersion_imag
_atom_type_scat_source
C C 0.0033 0.0016 'International Tables Vol C Tables 4.2.6.8 and 6.1.1.4'
H H 0.0000 0.0000 'International Tables Vol C Tables 4.2.6.8 and 6.1.1.4'
N N 0.0061 0.0033 'International Tables Vol C Tables 4.2.6.8 and 6.1.1.4'
O O 0.0106 0.0060 'International Tables Vol C Tables 4.2.6.8 and 6.1.1.4'

loop_
_geom_angle_atom_site_label_1
_geom_angle_atom_site_label_2
_geom_angle_atom_site_label_3
_geom_angle
C1 O1 H1B 109.5
C7 N1 C5 126.78(19)
C7 N1 H1A 116.6
C5 N1 H1A 116.6
C11 N2 C16 122.10(19)
C11 N2 C14A 122.6(2)
C16 N2 C14A 114.5(2)
C11 N2 C14B 117.8(5)
C16 N2 C14B 109.1(5)
O1 C1 C2 118.1(2)
O1 C1 C6 122.6(2)
C2 C1 C6 119.3(2)
C3 C2 C1 120.5(2)
C3 C2 H2A 119.7
C1 C2 H2A 119.7
C2 C3 C4 121.0(2)
C2 C3 H3A 119.5
C4 C3 H3A 119.5
C3 C4 C5 118.6(2)
C3 C4 H4A 120.7
C5 C4 H4A 120.7
C6 C5 C4 120.49(19)
C6 C5 N1 117.71(18)
C4 C5 N1 121.78(19)
C5 C6 C1 120.1(2)
C5 C6 H6A 119.9
C1 C6 H6A 119.9
N1 C7 C8 123.5(2)
N1 C7 H7A 118.3
C8 C7 H7A 118.3
C7 C8 C9 119.5(2)
C7 C8 C13 122.26(19)
C9 C8 C13 118.24(19)
C10 C9 C8 122.3(2)
C10 C9 H9A 118.9
C8 C9 H9A 118.9
C9 C10 C11 120.7(2)
C9 C10 H10A 119.6
C11 C10 H10A 119.6
N2 C11 C12 121.7(2)
N2 C11 C10 120.52(19)
C12 C11 C10 117.7(2)
C11 C12 C13 122.5(2)
C11 C12 H12A 118.7
C13 C12 H12A 118.7
O2 C13 C12 121.6(2)
O2 C13 C8 120.00(19)
C12 C13 C8 118.40(18)
C15A C14A N2 109.9(3)
C15A C14A H14A 109.7
N2 C14A H14A 109.7
C15A C14A H14B 109.7
N2 C14A H14B 109.7
H14A C14A H14B 108.2
C15B C14B N2 99.1(10)
C15B C14B H14C 112.0
N2 C14B H14C 112.0
C15B C14B H14D 112.0
N2 C14B H14D 112.0
H14C C14B H14D 109.6
C14B C15B H15D 109.5
C14B C15B H15E 109.5
H15D C15B H15E 109.5
C14B C15B H15F 109.5
H15D C15B H15F 109.5
H15E C15B H15F 109.5
N2 C16 C17 112.8(2)
N2 C16 H16A 109.0
C17 C16 H16A 109.0
N2 C16 H16B 109.0
C17 C16 H16B 109.0
H16A C16 H16B 107.8
C16 C17 H17A 109.5
C16 C17 H17B 109.5
H17A C17 H17B 109.5
C16 C17 H17C 109.5
H17A C17 H17C 109.5
H17B C17 H17C 109.5

loop_
_geom_bond_atom_site_label_1
_geom_bond_atom_site_label_2
_geom_bond_distance
O1 C1 1.353(3)
O1 H1B 0.8200
O2 C13 1.300(2)
N1 C7 1.326(3)
N1 C5 1.411(3)
N1 H1A 0.8600
N2 C11 1.358(3)
N2 C16 1.454(3)
N2 C14A 1.502(4)
N2 C14B 1.609(11)
C1 C2 1.378(3)
C1 C6 1.386(3)
C2 C3 1.372(3)
C2 H2A 0.9300
C3 C4 1.381(3)
C3 H3A 0.9300
C4 C5 1.390(3)
C4 H4A 0.9300
C5 C6 1.382(3)
C6 H6A 0.9300
C7 C8 1.386(3)
C7 H7A 0.9300
C8 C9 1.416(3)
C8 C13 1.429(3)
C9 C10 1.347(3)
C9 H9A 0.9300
C10 C11 1.428(3)
C10 H10A 0.9300
C11 C12 1.394(3)
C12 C13 1.404(3)
C12 H12A 0.9300
C14A C15A 1.482(5)
C14A H14A 0.9700
C14A H14B 0.9700
C15A H15A 0.9600
C15A H15B 0.9600
C15A H15C 0.9600
C14B C15B 1.43(2)
C14B H14C 0.9700
C14B H14D 0.9700
C15B H15D 0.9600
C15B H15E 0.9600
C15B H15F 0.9600
C16 C17 1.502(4)
C16 H16A 0.9700
C16 H16B 0.9700
C17 H17A 0.9600
C17 H17B 0.9600
C17 H17C 0.9600

loop_
_geom_hbond_atom_site_label_D
_geom_hbond_atom_site_label_H
_geom_hbond_atom_site_label_A
_geom_hbond_site_symmetry_A
_geom_hbond_distance_DH
_geom_hbond_distance_HA
_geom_hbond_distance_DA
_geom_hbond_angle_DHA
O1 H1B O2 3_457 0.82 1.77 2.580(2) 171.6
N1 H1A O2 1 0.86 1.92 2.598(2) 135.1
C15A H15C O2 1_655 0.96 2.53 3.422(5) 154.8

loop_
_geom_torsion_atom_site_label_1
_geom_torsion_atom_site_label_2
_geom_torsion_atom_site_label_3
_geom_torsion_atom_site_label_4
_geom_torsion
O1 C1 C2 C3 -179.0(2)
C6 C1 C2 C3 0.4(4)
C1 C2 C3 C4 0.0(4)
C2 C3 C4 C5 0.0(4)
C3 C4 C5 C6 -0.5(4)
C3 C4 C5 N1 178.3(2)
C7 N1 C5 C6 169.4(2)
C7 N1 C5 C4 -9.5(4)
C4 C5 C6 C1 1.0(4)
N1 C5 C6 C1 -177.9(2)
O1 C1 C6 C5 178.5(2)
C2 C1 C6 C5 -0.9(4)
C5 N1 C7 C8 -176.0(2)
N1 C7 C8 C9 178.9(2)
N1 C7 C8 C13 -1.3(3)
C7 C8 C9 C10 -177.8(3)
C13 C8 C9 C10 2.4(4)
C8 C9 C10 C11 -0.4(4)
C16 N2 C11 C12 -3.6(4)
C14A N2 C11 C12 165.2(3)
C14B N2 C11 C12 -143.7(6)
C16 N2 C11 C10 176.6(2)
C14A N2 C11 C10 -14.6(4)
C14B N2 C11 C10 36.5(7)
C9 C10 C11 N2 178.2(3)
C9 C10 C11 C12 -1.6(4)
N2 C11 C12 C13 -178.1(2)
C10 C11 C12 C13 1.6(4)
C11 C12 C13 O2 179.8(2)
C11 C12 C13 C8 0.3(3)
C7 C8 C13 O2 -1.6(3)
C9 C8 C13 O2 178.3(2)
C7 C8 C13 C12 177.9(2)
C9 C8 C13 C12 -2.3(3)
C11 N2 C14A C15A 105.3(4)
C16 N2 C14A C15A -85.1(4)
C14B N2 C14A C15A 7.5(7)
C11 N2 C14B C15B -115.0(10)
C16 N2 C14B C15B 100.1(10)
C14A N2 C14B C15B -5.7(8)
C11 N2 C16 C17 85.9(3)
C14A N2 C16 C17 -83.8(3)
C14B N2 C16 C17 -131.0(5)
